data_1510518
loop_
_publ_author_name
'Iandelli, A.'
'Palenzona, A.'

_publ_section_title
;
 The yttrium-gold system
;
_journal_name_full 'Journal of the Less-Common Metals'
_journal_page_first 221
_journal_page_last 227
_journal_paper_doi 10.1016/0022-5088(69)90160-X
_journal_volume 18
_journal_year 1969
_chemical_formula_sum 'Au3 Yb7'
_space_group_IT_number 186
_symmetry_space_group_name_Hall 'P 6c -2c'
_symmetry_space_group_name_H-M 'P 63 m c'
_cell_angle_alpha 90
_cell_angle_beta 90
_cell_angle_gamma 120
_cell_formula_units_Z 2
_cell_length_a 10.372
_cell_length_b 10.372
_cell_length_c 6.514
_cell_volume 606.881
_citation_journal_id_ASTM JCOMAH
_cod_data_source_file gold_617.cif
_cod_data_source_block Au3Yb7
_cod_original_cell_volume 606.8808
_cod_database_code 1510518

loop_
_symmetry_equiv_pos_as_xyz
x,y,z
x-y,x,z+1/2
-y,x-y,z
-x,-y,z+1/2
-x+y,-x,z
y,-x+y,z+1/2
y,x,z+1/2
-x+y,y,z
-x,-x+y,z+1/2
-y,-x,z
x-y,-y,z+1/2
x,x-y,z

loop_
_atom_site_label
_atom_site_type_symbol
_atom_site_fract_x
_atom_site_fract_y
_atom_site_fract_z
_atom_site_occupancy
_atom_site_U_iso_or_equiv
Au1 Au 0.811 0.189 0.05 1 0.0
Yb3 Yb 0.539 0.461 0.801 1 0.0
Yb1 Yb 0.3333 0.6667 0.789 1 0.0
Yb2 Yb 0.125 0.875 0.25 1 0.0
